data_1551303
loop_
_publ_author_name
'M.Mir, Fatemeh'
'Crisma, Marco'
'Toniolo, Claudio'
'Lubell, William D.'

_publ_section_title
;
 Isolated \a-turn and incipient \g-helix
;
_journal_name_full 'Chemical Science'
_journal_paper_doi 10.1039/C9SC01683J
_journal_year 2019
_chemical_formula_moiety 'C38 H56 N4 O4'
_chemical_formula_sum 'C38 H56 N4 O4'
_chemical_formula_weight 632.86
_chemical_name_common HCO-(Adm)3-NHtBu
_space_group_crystal_system triclinic
_space_group_IT_number 2
_space_group_name_Hall '-P 1'
_space_group_name_H-M_alt 'P -1'
_symmetry_space_group_name_Hall '-P 1'
_symmetry_space_group_name_H-M 'P -1'
_atom_sites_solution_hydrogens mixed
_atom_sites_solution_primary dual
_audit_creation_date 2018-12-11
_audit_creation_method
;
Olex2 1.2
(compiled 2018.05.29 svn.r3508 for OlexSys, GUI svn.r5506)
;
_audit_update_record
;
2019-03-29 deposited with the CCDC.    2019-06-10 downloaded from the CCDC.
;
_cell_angle_alpha 90.0300(10)
_cell_angle_beta 95.7130(10)
_cell_angle_gamma 90.8690(10)
_cell_formula_units_Z 2
_cell_length_a 7.7427(3)
_cell_length_b 10.1000(3)
_cell_length_c 20.7549(7)
_cell_measurement_reflns_used 9710
_cell_measurement_temperature 150
_cell_measurement_theta_max 60.647
_cell_measurement_theta_min 3.809
_cell_volume 1614.81(10)
_computing_cell_refinement
'SAINT (2013) V8.38A; Integration Software for Single Crystal Data. Bruker AXS Inc., Madison, WI 53719-1173.'
_computing_data_collection
;
APEX 2 (2013) Bruker AXS Inc., Madison, WI 53719-1173.
;
_computing_data_reduction
'SAINT (2013) V8.38A; Integration Software for Single Crystal Data. Bruker AXS Inc., Madison, WI 53719-1173.'
_computing_molecular_graphics 'Olex2 (Dolomanov et al., 2009)'
_computing_publication_material 'Olex2 (Dolomanov et al., 2009)'
_computing_structure_refinement 'XL (Sheldrick, 2008)'
_computing_structure_solution 'XT (Sheldrick, 2015)'
_diffrn_ambient_temperature 150
_diffrn_detector 'CMOS Area detector'
_diffrn_detector_area_resol_mean 10.24
_diffrn_detector_type 'Bruker Photon 100 CMOS Detector'
_diffrn_measured_fraction_theta_full 0.999
_diffrn_measured_fraction_theta_max 0.997
_diffrn_measurement_device 'k-geometry diffractometer'
_diffrn_measurement_device_type 'Bruker Venture Metaljet'
_diffrn_measurement_method '\w and \f scans'
_diffrn_radiation_collimation 'Focusing mirrors'
_diffrn_radiation_monochromator 'Helios MX Mirror Optics'
_diffrn_radiation_probe x-ray
_diffrn_radiation_type GaK\a
_diffrn_radiation_wavelength 1.34139
_diffrn_reflns_av_R_equivalents 0.0354
_diffrn_reflns_av_unetI/netI 0.0242
_diffrn_reflns_Laue_measured_fraction_full 0.999
_diffrn_reflns_Laue_measured_fraction_max 0.997
_diffrn_reflns_limit_h_max 10
_diffrn_reflns_limit_h_min -10
_diffrn_reflns_limit_k_max 13
_diffrn_reflns_limit_k_min -13
_diffrn_reflns_limit_l_max 26
_diffrn_reflns_limit_l_min -27
_diffrn_reflns_number 42140
_diffrn_reflns_point_group_measured_fraction_full 0.999
_diffrn_reflns_point_group_measured_fraction_max 0.997
_diffrn_reflns_theta_full 53.594
_diffrn_reflns_theta_max 60.751
_diffrn_reflns_theta_min 1.861
_diffrn_source 'Metal Jet'
_diffrn_source_target Ga
_diffrn_source_type 'Gallium Liquid Metal Jet Source'
_exptl_absorpt_coefficient_mu 0.427
_exptl_absorpt_correction_T_max 0.7519
_exptl_absorpt_correction_T_min 0.6803
_exptl_absorpt_correction_type multi-scan
_exptl_absorpt_process_details
'SADABS-2016/2 (Bruker,2016/2) was used for absorption correction. wR2(int) was 0.1174 before and 0.0608 after correction. The Ratio of minimum to maximum transmission is 0.9048. The \l/2 correction factor is Not present.'
_exptl_crystal_colour 'clear light colourless'
_exptl_crystal_colour_lustre clear
_exptl_crystal_colour_modifier light
_exptl_crystal_colour_primary colourless
_exptl_crystal_density_diffrn 1.302
_exptl_crystal_description Block
_exptl_crystal_F_000 688
_exptl_crystal_recrystallization_method 'Re-crystallisation from solvent: acetone - ethyl acetate'
_exptl_crystal_size_max 0.15
_exptl_crystal_size_mid 0.12
_exptl_crystal_size_min 0.08
_refine_diff_density_max 0.425
_refine_diff_density_min -0.413
_refine_diff_density_rms 0.110
_refine_ls_extinction_coef 0.0189(9)
_refine_ls_extinction_expression Fc^*^=kFc[1+0.001xFc^2^\l^3^/sin(2\q)]^-1/4^
_refine_ls_extinction_method 'SHELXL-2018/3 (Sheldrick 2018)'
_refine_ls_goodness_of_fit_ref 1.071
_refine_ls_hydrogen_treatment mixed
_refine_ls_matrix_type full
_refine_ls_number_parameters 435
_refine_ls_number_reflns 7412
_refine_ls_number_restraints 0
_refine_ls_restrained_S_all 1.071
_refine_ls_R_factor_all 0.0543
_refine_ls_R_factor_gt 0.0495
_refine_ls_shift/su_max 0.001
_refine_ls_shift/su_mean 0.000
_refine_ls_structure_factor_coef Fsqd
_refine_ls_weighting_details 'w=1/[\s^2^(Fo^2^)+(0.0648P)^2^+0.7716P] where P=(Fo^2^+2Fc^2^)/3'
_refine_ls_weighting_scheme calc
_refine_ls_wR_factor_gt 0.1279
_refine_ls_wR_factor_ref 0.1319
_reflns_Friedel_coverage 0.000
_reflns_number_gt 6664
_reflns_number_total 7412
_reflns_threshold_expression 'I > 2\s(I)'
_cod_data_source_file c9sc01683j2.cif
_cod_data_source_block lub132
_cod_depositor_comments
;
The following automatic conversions were performed:

'_diffrn_radiation_probe' value 'X-ray' changed to 'x-ray' according
to
/home/data/users/saulius/crontab/automatic-downloads/rss-feeds/RSC/lib/dictionaries/cif_core.dic
dictionary named 'cif_core.dic' version 2.4.2 from 2011-04-26.

Automatic conversion script
Id: cif_fix_values 4973 2017-02-22 13:04:09Z antanas 
;
_cod_database_code 1551303
_shelx_shelxl_version_number 2018/3
_shelx_space_group_comment
;
The symmetry employed for this shelxl refinement is uniquely defined
by the following loop, which should always be used as a source of
symmetry information in preference to the above space-group names.
They are only intended as comments.
;
_shelx_estimated_absorpt_t_max 0.967
_shelx_estimated_absorpt_t_min 0.939
_olex2_refinement_description
;
1. Fixed Uiso
 At 1.2 times of:
  All C(H) groups, All C(H,H) groups
 At 1.5 times of:
  All C(H,H,H) groups
2.a Ternary CH refined with riding coordinates:
 C1B1(H1B1), C1B2(H1B2), C1D1(H1D1), C1D2(H1D2), C2B1(H2B1), C2B2(H2B2),
 C2D1(H2D1), C2D2(H2D2), C3B1(H3B1), C3B2(H3B2), C3D1(H3D1), C3D2(H3D2)
2.b Secondary CH2 refined with riding coordinates:
 C1G1(H1GA,H1GB), C1G2(H1GC,H1GD), C1G3(H1GE,H1GF), C1G4(H1GG,H1GH), C1E(H1EA,
 H1EB), C2G1(H2GA,H2GB), C2G2(H2GC,H2GD), C2G3(H2GE,H2GF), C2G4(H2GG,H2GH),
 C2E(H2EA,H2EB), C3G1(H3GA,H3GB), C3G2(H3GC,H3GD), C3G3(H3GE,H3GF), C3G4(H3GG,
 H3GH), C3E(H3EA,H3EB)
2.c Aromatic/amide H refined with riding coordinates:
 C0(H0)
2.d Idealised Me refined as rotating group:
 CT2(HT2A,HT2B,HT2C), CT3(HT3A,HT3B,HT3C), CT4(HT4A,HT4B,HT4C)
;
_olex2_exptl_crystal_mounting_method 'mounted on a cryoloop'
_olex2_submission_original_sample_id 'WDL-07-3-83 Redo - 2018'
_olex2_submission_special_instructions 'No special instructions were received'

loop_
_space_group_symop_operation_xyz
'x, y, z'
'-x, -y, -z'

loop_
_atom_site_label
_atom_site_type_symbol
_atom_site_fract_x
_atom_site_fract_y
_atom_site_fract_z
_atom_site_U_iso_or_equiv
_atom_site_adp_type
_atom_site_occupancy
_atom_site_site_symmetry_order
_atom_site_calc_flag
_atom_site_refinement_flags_posn
C0 C -0.01930(18) 0.92828(13) 0.75457(7) 0.0250(3) Uani 1 1 d .
H0 H -0.101520 0.954107 0.783045 0.030 Uiso 1 1 calc R
O0 O 0.10802(14) 0.99989(10) 0.75288(5) 0.0314(2) Uani 1 1 d .
N1 N -0.05603(14) 0.81607(11) 0.72026(5) 0.0224(2) Uani 1 1 d .
H1 H -0.149(3) 0.7638(19) 0.7336(9) 0.035(5) Uiso 1 1 d .
C1A C 0.05983(16) 0.74874(12) 0.67806(6) 0.0189(2) Uani 1 1 d .
C1B1 C 0.15633(16) 0.84519(12) 0.63567(6) 0.0199(3) Uani 1 1 d .
H1B1 H 0.233085 0.906038 0.664198 0.024 Uiso 1 1 calc R
C1B2 C -0.05703(17) 0.65646(13) 0.63230(6) 0.0226(3) Uani 1 1 d .
H1B2 H -0.120712 0.592898 0.658698 0.027 Uiso 1 1 calc R
C1G1 C 0.02478(18) 0.92685(13) 0.59284(6) 0.0235(3) Uani 1 1 d .
H1GA H -0.046851 0.978524 0.620448 0.028 Uiso 1 1 calc R
H1GB H 0.087180 0.989846 0.566523 0.028 Uiso 1 1 calc R
C1G2 C 0.26746(18) 0.76598(14) 0.59226(7) 0.0256(3) Uani 1 1 d .
H1GC H 0.333089 0.827657 0.566371 0.031 Uiso 1 1 calc R
H1GD H 0.351953 0.712232 0.619518 0.031 Uiso 1 1 calc R
C1G3 C -0.18900(18) 0.73899(14) 0.58962(7) 0.0263(3) Uani 1 1 d .
H1GE H -0.265607 0.679553 0.561165 0.032 Uiso 1 1 calc R
H1GF H -0.262195 0.789024 0.617312 0.032 Uiso 1 1 calc R
C1G4 C 0.0535(2) 0.57897(13) 0.58855(7) 0.0278(3) Uani 1 1 d .
H1GG H -0.021984 0.518640 0.560170 0.033 Uiso 1 1 calc R
H1GH H 0.138095 0.524658 0.615452 0.033 Uiso 1 1 calc R
C1D1 C -0.09237(19) 0.83563(14) 0.54822(7) 0.0266(3) Uani 1 1 d .
H1D1 H -0.178257 0.889738 0.520834 0.032 Uiso 1 1 calc R
C1D2 C 0.1506(2) 0.67493(15) 0.54688(7) 0.0289(3) Uani 1 1 d .
H1D2 H 0.223193 0.623824 0.518627 0.035 Uiso 1 1 calc R
C1E C 0.0195(2) 0.75878(15) 0.50470(7) 0.0302(3) Uani 1 1 d .
H1EA H 0.082041 0.821407 0.478246 0.036 Uiso 1 1 calc R
H1EB H -0.055375 0.700519 0.475005 0.036 Uiso 1 1 calc R
C1 C 0.18134(16) 0.66648(12) 0.72640(6) 0.0185(2) Uani 1 1 d .
O1 O 0.14513(12) 0.55071(9) 0.73898(5) 0.0225(2) Uani 1 1 d .
N2 N 0.31998(14) 0.73396(11) 0.75533(5) 0.0192(2) Uani 1 1 d .
H2 H 0.330(2) 0.8142(19) 0.7469(8) 0.026(4) Uiso 1 1 d .
C2A C 0.44327(16) 0.68501(12) 0.80885(6) 0.0178(2) Uani 1 1 d .
C2B1 C 0.34779(17) 0.62968(12) 0.86567(6) 0.0199(3) Uani 1 1 d .
H2B1 H 0.270794 0.553602 0.849900 0.024 Uiso 1 1 calc R
C2B2 C 0.55877(17) 0.80359(12) 0.83536(6) 0.0209(3) Uani 1 1 d .
H2B2 H 0.621179 0.841875 0.799598 0.025 Uiso 1 1 calc R
C2G1 C 0.23752(18) 0.73858(13) 0.89238(7) 0.0243(3) Uani 1 1 d .
H2GA H 0.151469 0.770306 0.857541 0.029 Uiso 1 1 calc R
H2GB H 0.173622 0.701901 0.927506 0.029 Uiso 1 1 calc R
C2G2 C 0.48137(19) 0.58244(14) 0.91997(6) 0.0259(3) Uani 1 1 d .
H2GC H 0.420616 0.544326 0.955597 0.031 Uiso 1 1 calc R
H2GD H 0.553258 0.512468 0.903241 0.031 Uiso 1 1 calc R
C2G3 C 0.44844(18) 0.91182(13) 0.86304(7) 0.0249(3) Uani 1 1 d .
H2GE H 0.524235 0.987064 0.879089 0.030 Uiso 1 1 calc R
H2GF H 0.362512 0.944942 0.828517 0.030 Uiso 1 1 calc R
C2G4 C 0.69265(18) 0.75593(14) 0.89012(7) 0.0272(3) Uani 1 1 d .
H2GG H 0.766410 0.687310 0.873283 0.033 Uiso 1 1 calc R
H2GH H 0.768517 0.831058 0.906262 0.033 Uiso 1 1 calc R
C2D1 C 0.35424(19) 0.85479(14) 0.91859(7) 0.0272(3) Uani 1 1 d .
H2D1 H 0.281398 0.924790 0.935947 0.033 Uiso 1 1 calc R
C2D2 C 0.5980(2) 0.69857(15) 0.94569(7) 0.0289(3) Uani 1 1 d .
H2D2 H 0.685183 0.666554 0.980794 0.035 Uiso 1 1 calc R
C2E C 0.4872(2) 0.80584(16) 0.97284(7) 0.0321(3) Uani 1 1 d .
H2EA H 0.562348 0.880582 0.989947 0.039 Uiso 1 1 calc R
H2EB H 0.426267 0.769162 1.008752 0.039 Uiso 1 1 calc R
C2 C 0.56042(16) 0.58231(12) 0.77787(6) 0.0196(2) Uani 1 1 d .
O2 O 0.70251(14) 0.61612(10) 0.76131(6) 0.0360(3) Uani 1 1 d .
N3 N 0.49443(14) 0.45943(10) 0.76923(5) 0.0198(2) Uani 1 1 d .
H3 H 0.393(3) 0.4455(19) 0.7815(10) 0.037(5) Uiso 1 1 d .
C3A C 0.58479(16) 0.33784(12) 0.75196(6) 0.0182(2) Uani 1 1 d .
C3B1 C 0.69630(17) 0.35867(13) 0.69456(6) 0.0205(3) Uani 1 1 d .
H3B1 H 0.789800 0.426109 0.706694 0.025 Uiso 1 1 calc R
C3B2 C 0.44327(16) 0.23207(12) 0.73139(6) 0.0209(3) Uani 1 1 d .
H3B2 H 0.371168 0.215692 0.768059 0.025 Uiso 1 1 calc R
C3G1 C 0.57817(19) 0.40766(14) 0.63556(7) 0.0262(3) Uani 1 1 d .
H3GA H 0.524128 0.491911 0.646492 0.031 Uiso 1 1 calc R
H3GB H 0.648466 0.424485 0.599011 0.031 Uiso 1 1 calc R
C3G2 C 0.77841(18) 0.22776(14) 0.67551(7) 0.0243(3) Uani 1 1 d .
H3GC H 0.847986 0.243459 0.638651 0.029 Uiso 1 1 calc R
H3GD H 0.856871 0.194869 0.712424 0.029 Uiso 1 1 calc R
C3G3 C 0.32619(17) 0.27850(14) 0.67210(7) 0.0252(3) Uani 1 1 d .
H3GE H 0.267290 0.360880 0.682709 0.030 Uiso 1 1 calc R
H3GF H 0.236116 0.210057 0.659678 0.030 Uiso 1 1 calc R
C3G4 C 0.53132(18) 0.10273(13) 0.71467(7) 0.0248(3) Uani 1 1 d .
H3GG H 0.609341 0.073319 0.752478 0.030 Uiso 1 1 calc R
H3GH H 0.441993 0.032688 0.704370 0.030 Uiso 1 1 calc R
C3D1 C 0.43565(19) 0.30385(15) 0.61536(7) 0.0285(3) Uani 1 1 d .
H3D1 H 0.359629 0.336810 0.577135 0.034 Uiso 1 1 calc R
C3D2 C 0.63619(18) 0.12379(14) 0.65651(7) 0.0270(3) Uani 1 1 d .
H3D2 H 0.690483 0.038621 0.645384 0.032 Uiso 1 1 calc R
C3E C 0.5187(2) 0.17299(15) 0.59791(7) 0.0314(3) Uani 1 1 d .
H3EA H 0.426851 0.105956 0.585318 0.038 Uiso 1 1 calc R
H3EB H 0.587693 0.186824 0.560744 0.038 Uiso 1 1 calc R
C3 C 0.68053(17) 0.29361(12) 0.81814(6) 0.0208(3) Uani 1 1 d .
O3 O 0.59281(13) 0.25856(11) 0.86132(5) 0.0290(2) Uani 1 1 d .
NT N 0.85461(15) 0.29915(12) 0.82509(6) 0.0236(2) Uani 1 1 d .
HT H 0.900(2) 0.3380(19) 0.7949(10) 0.033(5) Uiso 1 1 d .
CT1 C 0.96681(17) 0.27285(14) 0.88603(6) 0.0240(3) Uani 1 1 d .
CT2 C 0.9478(2) 0.38651(16) 0.93347(8) 0.0338(3) Uani 1 1 d .
HT2A H 0.979642 0.470377 0.913725 0.051 Uiso 1 1 calc GR
HT2B H 1.024395 0.371959 0.973253 0.051 Uiso 1 1 calc GR
HT2C H 0.827176 0.389976 0.943809 0.051 Uiso 1 1 calc GR
CT3 C 0.9206(2) 0.13979(16) 0.91552(8) 0.0326(3) Uani 1 1 d .
HT3A H 0.802656 0.142846 0.928683 0.049 Uiso 1 1 calc GR
HT3B H 1.002768 0.121847 0.953428 0.049 Uiso 1 1 calc GR
HT3C H 0.926848 0.069414 0.883348 0.049 Uiso 1 1 calc GR
CT4 C 1.15117(18) 0.26707(16) 0.86671(8) 0.0305(3) Uani 1 1 d .
HT4A H 1.160420 0.192176 0.837271 0.046 Uiso 1 1 calc GR
HT4B H 1.232593 0.255737 0.905514 0.046 Uiso 1 1 calc GR
HT4C H 1.179155 0.349560 0.844905 0.046 Uiso 1 1 calc GR

loop_
_atom_site_aniso_label
_atom_site_aniso_U_11
_atom_site_aniso_U_22
_atom_site_aniso_U_33
_atom_site_aniso_U_23
_atom_site_aniso_U_13
_atom_site_aniso_U_12
C0 0.0254(6) 0.0238(6) 0.0257(6) -0.0011(5) 0.0019(5) 0.0050(5)
O0 0.0331(6) 0.0243(5) 0.0362(6) -0.0054(4) 0.0011(4) -0.0023(4)
N1 0.0206(5) 0.0225(5) 0.0245(5) 0.0001(4) 0.0038(4) 0.0010(4)
C1A 0.0187(6) 0.0183(6) 0.0196(6) 0.0016(4) 0.0010(5) 0.0005(4)
C1B1 0.0201(6) 0.0188(6) 0.0207(6) 0.0023(5) 0.0010(5) 0.0000(4)
C1B2 0.0246(6) 0.0197(6) 0.0224(6) 0.0016(5) -0.0027(5) -0.0027(5)
C1G1 0.0264(6) 0.0203(6) 0.0239(6) 0.0058(5) 0.0023(5) 0.0032(5)
C1G2 0.0244(6) 0.0310(7) 0.0222(6) 0.0040(5) 0.0046(5) 0.0061(5)
C1G3 0.0235(6) 0.0285(7) 0.0253(7) 0.0022(5) -0.0046(5) -0.0012(5)
C1G4 0.0380(8) 0.0209(6) 0.0232(6) -0.0018(5) -0.0037(6) 0.0023(5)
C1D1 0.0274(7) 0.0281(7) 0.0232(6) 0.0062(5) -0.0032(5) 0.0027(5)
C1D2 0.0362(8) 0.0303(7) 0.0205(6) -0.0014(5) 0.0030(6) 0.0092(6)
C1E 0.0387(8) 0.0321(7) 0.0192(6) 0.0021(5) -0.0013(6) 0.0034(6)
C1 0.0195(6) 0.0189(6) 0.0171(5) 0.0004(4) 0.0023(4) 0.0016(4)
O1 0.0243(5) 0.0174(4) 0.0251(5) 0.0017(3) -0.0006(4) 0.0001(3)
N2 0.0223(5) 0.0163(5) 0.0184(5) 0.0025(4) -0.0013(4) -0.0007(4)
C2A 0.0189(6) 0.0160(5) 0.0179(6) 0.0008(4) -0.0007(4) 0.0004(4)
C2B1 0.0232(6) 0.0188(6) 0.0176(6) 0.0009(4) 0.0016(5) 0.0002(5)
C2B2 0.0217(6) 0.0169(6) 0.0234(6) -0.0009(5) -0.0010(5) -0.0011(5)
C2G1 0.0263(7) 0.0254(6) 0.0217(6) -0.0007(5) 0.0044(5) 0.0035(5)
C2G2 0.0334(7) 0.0241(6) 0.0197(6) 0.0032(5) -0.0010(5) 0.0043(5)
C2G3 0.0282(7) 0.0180(6) 0.0276(7) -0.0041(5) -0.0018(5) 0.0015(5)
C2G4 0.0232(6) 0.0278(7) 0.0287(7) -0.0030(5) -0.0063(5) 0.0010(5)
C2D1 0.0327(7) 0.0238(6) 0.0250(7) -0.0070(5) 0.0018(5) 0.0047(5)
C2D2 0.0329(7) 0.0310(7) 0.0211(6) -0.0010(5) -0.0069(5) 0.0045(6)
C2E 0.0404(8) 0.0330(7) 0.0218(7) -0.0070(6) -0.0023(6) 0.0020(6)
C2 0.0212(6) 0.0184(6) 0.0193(6) 0.0000(4) 0.0019(5) 0.0007(5)
O2 0.0311(5) 0.0268(5) 0.0532(7) -0.0115(5) 0.0202(5) -0.0080(4)
N3 0.0189(5) 0.0168(5) 0.0242(5) -0.0007(4) 0.0047(4) 0.0008(4)
C3A 0.0190(6) 0.0157(5) 0.0202(6) 0.0002(4) 0.0027(5) 0.0013(4)
C3B1 0.0210(6) 0.0205(6) 0.0205(6) -0.0003(5) 0.0044(5) -0.0006(5)
C3B2 0.0196(6) 0.0178(6) 0.0255(6) -0.0010(5) 0.0034(5) -0.0003(5)
C3G1 0.0311(7) 0.0256(6) 0.0219(6) 0.0030(5) 0.0032(5) 0.0017(5)
C3G2 0.0225(6) 0.0262(7) 0.0250(6) -0.0038(5) 0.0058(5) 0.0023(5)
C3G3 0.0204(6) 0.0249(6) 0.0296(7) -0.0043(5) -0.0017(5) 0.0015(5)
C3G4 0.0243(6) 0.0169(6) 0.0334(7) -0.0025(5) 0.0031(5) 0.0005(5)
C3D1 0.0294(7) 0.0316(7) 0.0232(6) -0.0018(5) -0.0034(5) 0.0032(6)
C3D2 0.0267(7) 0.0227(6) 0.0322(7) -0.0074(5) 0.0053(6) 0.0031(5)
C3E 0.0316(7) 0.0345(8) 0.0277(7) -0.0106(6) 0.0014(6) -0.0015(6)
C3 0.0230(6) 0.0173(6) 0.0222(6) -0.0001(4) 0.0027(5) 0.0011(5)
O3 0.0248(5) 0.0372(6) 0.0260(5) 0.0082(4) 0.0062(4) 0.0016(4)
NT 0.0220(6) 0.0282(6) 0.0206(5) 0.0006(4) 0.0021(4) -0.0023(4)
CT1 0.0209(6) 0.0286(7) 0.0220(6) -0.0050(5) -0.0009(5) 0.0009(5)
CT2 0.0311(8) 0.0386(8) 0.0308(7) -0.0141(6) -0.0024(6) 0.0055(6)
CT3 0.0311(7) 0.0350(8) 0.0317(7) 0.0057(6) 0.0023(6) 0.0040(6)
CT4 0.0216(7) 0.0351(8) 0.0348(8) -0.0075(6) 0.0023(6) 0.0004(5)

loop_
_atom_type_symbol
_atom_type_description
_atom_type_scat_dispersion_real
_atom_type_scat_dispersion_imag
_atom_type_scat_source
C C 0.0140 0.0070 'International Tables Vol C Tables 4.2.6.8 and 6.1.1.4'
H H 0.0000 0.0000 'International Tables Vol C Tables 4.2.6.8 and 6.1.1.4'
N N 0.0250 0.0140 'International Tables Vol C Tables 4.2.6.8 and 6.1.1.4'
O O 0.0390 0.0250 'International Tables Vol C Tables 4.2.6.8 and 6.1.1.4'

loop_
_geom_angle_atom_site_label_1
_geom_angle_atom_site_label_2
_geom_angle_atom_site_label_3
_geom_angle
O0 C0 H0 116.6
O0 C0 N1 126.89(13)
N1 C0 H0 116.6
C0 N1 H1 115.3(12)
C0 N1 C1A 126.38(11)
C1A N1 H1 115.9(12)
N1 C1A C1B1 113.51(10)
N1 C1A C1B2 106.75(10)
N1 C1A C1 103.61(10)
C1B1 C1A C1B2 107.84(10)
C1B1 C1A C1 114.23(10)
C1B2 C1A C1 110.66(10)
C1A C1B1 H1B1 109.4
C1G1 C1B1 C1A 109.92(10)
C1G1 C1B1 H1B1 109.4
C1G1 C1B1 C1G2 109.13(11)
C1G2 C1B1 C1A 109.53(10)
C1G2 C1B1 H1B1 109.4
C1A C1B2 H1B2 109.3
C1G3 C1B2 C1A 109.88(11)
C1G3 C1B2 H1B2 109.3
C1G4 C1B2 C1A 110.19(11)
C1G4 C1B2 H1B2 109.3
C1G4 C1B2 C1G3 108.87(11)
C1B1 C1G1 H1GA 109.6
C1B1 C1G1 H1GB 109.6
H1GA C1G1 H1GB 108.1
C1D1 C1G1 C1B1 110.21(11)
C1D1 C1G1 H1GA 109.6
C1D1 C1G1 H1GB 109.6
C1B1 C1G2 H1GC 109.7
C1B1 C1G2 H1GD 109.7
H1GC C1G2 H1GD 108.2
C1D2 C1G2 C1B1 109.95(11)
C1D2 C1G2 H1GC 109.7
C1D2 C1G2 H1GD 109.7
C1B2 C1G3 H1GE 109.7
C1B2 C1G3 H1GF 109.7
H1GE C1G3 H1GF 108.2
C1D1 C1G3 C1B2 109.66(11)
C1D1 C1G3 H1GE 109.7
C1D1 C1G3 H1GF 109.7
C1B2 C1G4 H1GG 109.6
C1B2 C1G4 H1GH 109.6
C1B2 C1G4 C1D2 110.10(11)
H1GG C1G4 H1GH 108.2
C1D2 C1G4 H1GG 109.6
C1D2 C1G4 H1GH 109.6
C1G1 C1D1 C1G3 109.07(11)
C1G1 C1D1 H1D1 109.6
C1G1 C1D1 C1E 109.08(12)
C1G3 C1D1 H1D1 109.6
C1E C1D1 C1G3 110.00(12)
C1E C1D1 H1D1 109.6
C1G2 C1D2 C1G4 108.30(11)
C1G2 C1D2 H1D2 109.8
C1G2 C1D2 C1E 109.50(12)
C1G4 C1D2 H1D2 109.8
C1G4 C1D2 C1E 109.75(12)
C1E C1D2 H1D2 109.8
C1D1 C1E C1D2 109.47(11)
C1D1 C1E H1EA 109.8
C1D1 C1E H1EB 109.8
C1D2 C1E H1EA 109.8
C1D2 C1E H1EB 109.8
H1EA C1E H1EB 108.2
O1 C1 C1A 120.99(11)
O1 C1 N2 123.95(12)
N2 C1 C1A 114.94(10)
C1 N2 H2 117.9(12)
C1 N2 C2A 126.02(10)
C2A N2 H2 115.3(12)
N2 C2A C2B1 111.78(10)
N2 C2A C2B2 108.01(10)
N2 C2A C2 106.19(9)
C2B1 C2A C2 114.44(10)
C2B2 C2A C2B1 107.54(10)
C2B2 C2A C2 108.69(10)
C2A C2B1 H2B1 109.4
C2G1 C2B1 C2A 109.96(10)
C2G1 C2B1 H2B1 109.4
C2G2 C2B1 C2A 109.55(10)
C2G2 C2B1 H2B1 109.4
C2G2 C2B1 C2G1 109.00(10)
C2A C2B2 H2B2 109.3
C2G3 C2B2 C2A 110.99(10)
C2G3 C2B2 H2B2 109.3
C2G4 C2B2 C2A 109.66(10)
C2G4 C2B2 H2B2 109.3
C2G4 C2B2 C2G3 108.26(11)
C2B1 C2G1 H2GA 109.6
C2B1 C2G1 H2GB 109.6
H2GA C2G1 H2GB 108.1
C2D1 C2G1 C2B1 110.21(11)
C2D1 C2G1 H2GA 109.6
C2D1 C2G1 H2GB 109.6
C2B1 C2G2 H2GC 109.6
C2B1 C2G2 H2GD 109.6
H2GC C2G2 H2GD 108.2
C2D2 C2G2 C2B1 110.10(11)
C2D2 C2G2 H2GC 109.6
C2D2 C2G2 H2GD 109.6
C2B2 C2G3 H2GE 109.7
C2B2 C2G3 H2GF 109.7
H2GE C2G3 H2GF 108.2
C2D1 C2G3 C2B2 109.77(11)
C2D1 C2G3 H2GE 109.7
C2D1 C2G3 H2GF 109.7
C2B2 C2G4 H2GG 109.7
C2B2 C2G4 H2GH 109.7
H2GG C2G4 H2GH 108.2
C2D2 C2G4 C2B2 109.69(11)
C2D2 C2G4 H2GG 109.7
C2D2 C2G4 H2GH 109.7
C2G1 C2D1 H2D1 109.6
C2G3 C2D1 C2G1 108.63(11)
C2G3 C2D1 H2D1 109.6
C2G3 C2D1 C2E 109.88(12)
C2E C2D1 C2G1 109.66(12)
C2E C2D1 H2D1 109.6
C2G2 C2D2 C2G4 109.10(11)
C2G2 C2D2 H2D2 109.4
C2G2 C2D2 C2E 109.68(12)
C2G4 C2D2 H2D2 109.4
C2E C2D2 C2G4 109.72(12)
C2E C2D2 H2D2 109.4
C2D1 C2E H2EA 109.9
C2D1 C2E H2EB 109.9
C2D2 C2E C2D1 109.09(11)
C2D2 C2E H2EA 109.9
C2D2 C2E H2EB 109.9
H2EA C2E H2EB 108.3
O2 C2 C2A 120.56(11)
O2 C2 N3 123.09(12)
N3 C2 C2A 116.32(11)
C2 N3 H3 116.5(13)
C2 N3 C3A 128.16(11)
C3A N3 H3 114.4(13)
N3 C3A C3B1 112.99(10)
N3 C3A C3B2 107.21(10)
N3 C3A C3 103.08(9)
C3B1 C3A C3 117.42(10)
C3B2 C3A C3B1 107.91(10)
C3B2 C3A C3 107.68(10)
C3A C3B1 H3B1 109.6
C3G1 C3B1 C3A 108.71(10)
C3G1 C3B1 H3B1 109.6
C3G1 C3B1 C3G2 107.97(11)
C3G2 C3B1 C3A 111.18(10)
C3G2 C3B1 H3B1 109.6
C3A C3B2 H3B2 109.3
C3G3 C3B2 C3A 110.68(10)
C3G3 C3B2 H3B2 109.3
C3G3 C3B2 C3G4 109.20(11)
C3G4 C3B2 C3A 109.04(10)
C3G4 C3B2 H3B2 109.3
C3B1 C3G1 H3GA 109.6
C3B1 C3G1 H3GB 109.6
H3GA C3G1 H3GB 108.1
C3D1 C3G1 C3B1 110.36(11)
C3D1 C3G1 H3GA 109.6
C3D1 C3G1 H3GB 109.6
C3B1 C3G2 H3GC 109.6
C3B1 C3G2 H3GD 109.6
H3GC C3G2 H3GD 108.2
C3D2 C3G2 C3B1 110.11(11)
C3D2 C3G2 H3GC 109.6
C3D2 C3G2 H3GD 109.6
C3B2 C3G3 H3GE 109.7
C3B2 C3G3 H3GF 109.7
C3B2 C3G3 C3D1 109.77(11)
H3GE C3G3 H3GF 108.2
C3D1 C3G3 H3GE 109.7
C3D1 C3G3 H3GF 109.7
C3B2 C3G4 H3GG 109.6
C3B2 C3G4 H3GH 109.6
H3GG C3G4 H3GH 108.1
C3D2 C3G4 C3B2 110.29(11)
C3D2 C3G4 H3GG 109.6
C3D2 C3G4 H3GH 109.6
C3G1 C3D1 H3D1 109.7
C3G3 C3D1 C3G1 109.44(11)
C3G3 C3D1 H3D1 109.6
C3E C3D1 C3G1 109.86(12)
C3E C3D1 C3G3 108.57(12)
C3E C3D1 H3D1 109.6
C3G2 C3D2 C3G4 107.99(11)
C3G2 C3D2 H3D2 109.6
C3G4 C3D2 H3D2 109.6
C3E C3D2 C3G2 109.50(12)
C3E C3D2 C3G4 110.45(12)
C3E C3D2 H3D2 109.6
C3D1 C3E H3EA 109.8
C3D1 C3E H3EB 109.8
C3D2 C3E C3D1 109.33(11)
C3D2 C3E H3EA 109.8
C3D2 C3E H3EB 109.8
H3EA C3E H3EB 108.3
O3 C3 C3A 118.41(11)
O3 C3 NT 123.53(12)
NT C3 C3A 118.04(11)
C3 NT HT 115.0(13)
C3 NT CT1 125.57(11)
CT1 NT HT 117.8(13)
NT CT1 CT2 108.69(11)
NT CT1 CT3 111.39(11)
NT CT1 CT4 105.62(11)
CT3 CT1 CT2 111.03(12)
CT4 CT1 CT2 111.20(12)
CT4 CT1 CT3 108.80(12)
CT1 CT2 HT2A 109.5
CT1 CT2 HT2B 109.5
CT1 CT2 HT2C 109.5
HT2A CT2 HT2B 109.5
HT2A CT2 HT2C 109.5
HT2B CT2 HT2C 109.5
CT1 CT3 HT3A 109.5
CT1 CT3 HT3B 109.5
CT1 CT3 HT3C 109.5
HT3A CT3 HT3B 109.5
HT3A CT3 HT3C 109.5
HT3B CT3 HT3C 109.5
CT1 CT4 HT4A 109.5
CT1 CT4 HT4B 109.5
CT1 CT4 HT4C 109.5
HT4A CT4 HT4B 109.5
HT4A CT4 HT4C 109.5
HT4B CT4 HT4C 109.5

loop_
_geom_bond_atom_site_label_1
_geom_bond_atom_site_label_2
_geom_bond_distance
C0 H0 0.9500
C0 O0 1.2171(18)
C0 N1 1.3496(18)
N1 H1 0.95(2)
N1 C1A 1.4861(16)
C1A C1B1 1.5463(17)
C1A C1B2 1.5466(17)
C1A C1 1.5551(17)
C1B1 H1B1 1.0000
C1B1 C1G1 1.5343(17)
C1B1 C1G2 1.5384(18)
C1B2 H1B2 1.0000
C1B2 C1G3 1.5394(18)
C1B2 C1G4 1.5309(19)
C1G1 H1GA 0.9900
C1G1 H1GB 0.9900
C1G1 C1D1 1.528(2)
C1G2 H1GC 0.9900
C1G2 H1GD 0.9900
C1G2 C1D2 1.535(2)
C1G3 H1GE 0.9900
C1G3 H1GF 0.9900
C1G3 C1D1 1.5354(19)
C1G4 H1GG 0.9900
C1G4 H1GH 0.9900
C1G4 C1D2 1.537(2)
C1D1 H1D1 1.0000
C1D1 C1E 1.531(2)
C1D2 H1D2 1.0000
C1D2 C1E 1.538(2)
C1E H1EA 0.9900
C1E H1EB 0.9900
C1 O1 1.2325(15)
C1 N2 1.3513(17)
N2 H2 0.833(19)
N2 C2A 1.4811(15)
C2A C2B1 1.5528(17)
C2A C2B2 1.5511(17)
C2A C2 1.5672(17)
C2B1 H2B1 1.0000
C2B1 C2G1 1.5389(17)
C2B1 C2G2 1.5333(18)
C2B2 H2B2 1.0000
C2B2 C2G3 1.5427(18)
C2B2 C2G4 1.5423(18)
C2G1 H2GA 0.9900
C2G1 H2GB 0.9900
C2G1 C2D1 1.536(2)
C2G2 H2GC 0.9900
C2G2 H2GD 0.9900
C2G2 C2D2 1.532(2)
C2G3 H2GE 0.9900
C2G3 H2GF 0.9900
C2G3 C2D1 1.532(2)
C2G4 H2GG 0.9900
C2G4 H2GH 0.9900
C2G4 C2D2 1.536(2)
C2D1 H2D1 1.0000
C2D1 C2E 1.535(2)
C2D2 H2D2 1.0000
C2D2 C2E 1.534(2)
C2E H2EA 0.9900
C2E H2EB 0.9900
C2 O2 1.2284(16)
C2 N3 1.3401(16)
N3 H3 0.86(2)
N3 C3A 1.4837(15)
C3A C3B1 1.5519(17)
C3A C3B2 1.5475(17)
C3A C3 1.5633(17)
C3B1 H3B1 1.0000
C3B1 C3G1 1.5403(18)
C3B1 C3G2 1.5440(18)
C3B2 H3B2 1.0000
C3B2 C3G3 1.5322(18)
C3B2 C3G4 1.5380(17)
C3G1 H3GA 0.9900
C3G1 H3GB 0.9900
C3G1 C3D1 1.538(2)
C3G2 H3GC 0.9900
C3G2 H3GD 0.9900
C3G2 C3D2 1.5326(19)
C3G3 H3GE 0.9900
C3G3 H3GF 0.9900
C3G3 C3D1 1.537(2)
C3G4 H3GG 0.9900
C3G4 H3GH 0.9900
C3G4 C3D2 1.534(2)
C3D1 H3D1 1.0000
C3D1 C3E 1.537(2)
C3D2 H3D2 1.0000
C3D2 C3E 1.532(2)
C3E H3EA 0.9900
C3E H3EB 0.9900
C3 O3 1.2264(16)
C3 NT 1.3415(17)
NT HT 0.84(2)
NT CT1 1.4879(17)
CT1 CT2 1.5302(19)
CT1 CT3 1.529(2)
CT1 CT4 1.5226(19)
CT2 HT2A 0.9800
CT2 HT2B 0.9800
CT2 HT2C 0.9800
CT3 HT3A 0.9800
CT3 HT3B 0.9800
CT3 HT3C 0.9800
CT4 HT4A 0.9800
CT4 HT4B 0.9800
CT4 HT4C 0.9800

loop_
_geom_hbond_atom_site_label_D
_geom_hbond_atom_site_label_H
_geom_hbond_atom_site_label_A
_geom_hbond_distance_DH
_geom_hbond_distance_HA
_geom_hbond_distance_DA
_geom_hbond_angle_DHA
_geom_hbond_site_symmetry_A
_geom_hbond_publ_flag
N1 H1 O2 0.95(2) 1.99(2) 2.9161(15) 164.6(17) 1_455 yes
C1B1 H1B1 O0 1.00 2.37 2.9486(16) 116.2 . yes
C1B2 H1B2 O2 1.00 2.66 3.4311(18) 134.4 1_455 yes
N2 H2 O0 0.833(19) 2.572(18) 3.1665(15) 129.4(15) . yes
C2B1 H2B1 O1 1.00 2.41 3.0250(15) 119.2 . yes
N3 H3 O1 0.86(2) 2.31(2) 2.8804(14) 124.5(16) . yes

loop_
_geom_torsion_atom_site_label_1
_geom_torsion_atom_site_label_2
_geom_torsion_atom_site_label_3
_geom_torsion_atom_site_label_4
_geom_torsion
C0 N1 C1A C1B1 -42.33(17)
C0 N1 C1A C1B2 -161.01(12)
C0 N1 C1A C1 82.12(15)
O0 C0 N1 C1A 6.7(2)
N1 C1A C1B1 C1G1 -58.16(14)
N1 C1A C1B1 C1G2 -178.06(10)
N1 C1A C1B2 C1G3 62.11(13)
N1 C1A C1B2 C1G4 -177.93(10)
N1 C1A C1 O1 92.17(13)
N1 C1A C1 N2 -84.06(12)
C1A C1B1 C1G1 C1D1 -60.55(14)
C1A C1B1 C1G2 C1D2 61.63(14)
C1A C1B2 C1G3 C1D1 60.84(14)
C1A C1B2 C1G4 C1D2 -60.64(14)
C1A C1 N2 C2A 171.96(10)
C1B1 C1A C1B2 C1G3 -60.20(13)
C1B1 C1A C1B2 C1G4 59.76(13)
C1B1 C1A C1 O1 -143.84(12)
C1B1 C1A C1 N2 39.93(15)
C1B1 C1G1 C1D1 C1G3 59.56(14)
C1B1 C1G1 C1D1 C1E -60.61(14)
C1B1 C1G2 C1D2 C1G4 -60.39(14)
C1B1 C1G2 C1D2 C1E 59.26(14)
C1B2 C1A C1B1 C1G1 59.89(13)
C1B2 C1A C1B1 C1G2 -60.01(13)
C1B2 C1A C1 O1 -21.92(16)
C1B2 C1A C1 N2 161.85(11)
C1B2 C1G3 C1D1 C1G1 -59.56(15)
C1B2 C1G3 C1D1 C1E 60.04(14)
C1B2 C1G4 C1D2 C1G2 59.82(14)
C1B2 C1G4 C1D2 C1E -59.67(15)
C1G1 C1B1 C1G2 C1D2 -58.74(14)
C1G1 C1D1 C1E C1D2 60.46(15)
C1G2 C1B1 C1G1 C1D1 59.58(14)
C1G2 C1D2 C1E C1D1 -60.03(15)
C1G3 C1B2 C1G4 C1D2 59.93(14)
C1G3 C1D1 C1E C1D2 -59.14(15)
C1G4 C1B2 C1G3 C1D1 -59.93(14)
C1G4 C1D2 C1E C1D1 58.72(15)
C1 C1A C1B1 C1G1 -176.66(10)
C1 C1A C1B1 C1G2 63.45(13)
C1 C1A C1B2 C1G3 174.20(10)
C1 C1A C1B2 C1G4 -65.84(13)
C1 N2 C2A C2B1 -51.10(16)
C1 N2 C2A C2B2 -169.21(11)
C1 N2 C2A C2 74.34(14)
O1 C1 N2 C2A -4.1(2)
N2 C2A C2B1 C2G1 -59.39(13)
N2 C2A C2B1 C2G2 -179.17(10)
N2 C2A C2B2 C2G3 61.96(13)
N2 C2A C2B2 C2G4 -178.48(10)
N2 C2A C2 O2 95.94(14)
N2 C2A C2 N3 -82.25(13)
C2A C2B1 C2G1 C2D1 -61.33(14)
C2A C2B1 C2G2 C2D2 61.22(14)
C2A C2B2 C2G3 C2D1 60.20(14)
C2A C2B2 C2G4 C2D2 -60.92(14)
C2A C2 N3 C3A -168.55(11)
C2B1 C2A C2B2 C2G3 -58.84(13)
C2B1 C2A C2B2 C2G4 60.73(13)
C2B1 C2A C2 O2 -140.25(13)
C2B1 C2A C2 N3 41.56(15)
C2B1 C2G1 C2D1 C2G3 60.56(14)
C2B1 C2G1 C2D1 C2E -59.54(14)
C2B1 C2G2 C2D2 C2G4 -59.80(15)
C2B1 C2G2 C2D2 C2E 60.40(14)
C2B2 C2A C2B1 C2G1 59.01(13)
C2B2 C2A C2B1 C2G2 -60.77(13)
C2B2 C2A C2 O2 -20.05(16)
C2B2 C2A C2 N3 161.76(11)
C2B2 C2G3 C2D1 C2G1 -59.47(14)
C2B2 C2G3 C2D1 C2E 60.49(14)
C2B2 C2G4 C2D2 C2G2 59.44(14)
C2B2 C2G4 C2D2 C2E -60.74(14)
C2G1 C2B1 C2G2 C2D2 -59.14(14)
C2G1 C2D1 C2E C2D2 59.71(16)
C2G2 C2B1 C2G1 C2D1 58.78(14)
C2G2 C2D2 C2E C2D1 -60.15(15)
C2G3 C2B2 C2G4 C2D2 60.30(14)
C2G3 C2D1 C2E C2D2 -59.62(15)
C2G4 C2B2 C2G3 C2D1 -60.20(14)
C2G4 C2D2 C2E C2D1 59.67(16)
C2 C2A C2B1 C2G1 179.85(10)
C2 C2A C2B1 C2G2 60.07(13)
C2 C2A C2B2 C2G3 176.77(10)
C2 C2A C2B2 C2G4 -63.67(13)
C2 N3 C3A C3B1 -47.42(17)
C2 N3 C3A C3B2 -166.18(12)
C2 N3 C3A C3 80.34(15)
O2 C2 N3 C3A 13.3(2)
N3 C3A C3B1 C3G1 -57.68(13)
N3 C3A C3B1 C3G2 -176.40(10)
N3 C3A C3B2 C3G3 61.30(13)
N3 C3A C3B2 C3G4 -178.56(10)
N3 C3A C3 O3 65.25(14)
N3 C3A C3 NT -113.17(12)
C3A C3B1 C3G1 C3D1 -61.27(14)
C3A C3B1 C3G2 C3D2 58.85(14)
C3A C3B2 C3G3 C3D1 59.64(14)
C3A C3B2 C3G4 C3D2 -63.13(14)
C3A C3 NT CT1 174.19(11)
C3B1 C3A C3B2 C3G3 -60.70(13)
C3B1 C3A C3B2 C3G4 59.44(13)
C3B1 C3A C3 O3 -169.83(12)
C3B1 C3A C3 NT 11.74(16)
C3B1 C3G1 C3D1 C3G3 59.53(14)
C3B1 C3G1 C3D1 C3E -59.59(15)
C3B1 C3G2 C3D2 C3G4 -59.11(14)
C3B1 C3G2 C3D2 C3E 61.21(14)
C3B2 C3A C3B1 C3G1 60.68(13)
C3B2 C3A C3B1 C3G2 -58.05(13)
C3B2 C3A C3 O3 -47.88(15)
C3B2 C3A C3 NT 133.69(12)
C3B2 C3G3 C3D1 C3G1 -57.95(14)
C3B2 C3G3 C3D1 C3E 61.96(14)
C3B2 C3G4 C3D2 C3G2 61.99(14)
C3B2 C3G4 C3D2 C3E -57.73(15)
C3G1 C3B1 C3G2 C3D2 -60.33(14)
C3G1 C3D1 C3E C3D2 58.92(15)
C3G2 C3B1 C3G1 C3D1 59.45(14)
C3G2 C3D2 C3E C3D1 -59.72(15)
C3G3 C3B2 C3G4 C3D2 57.92(14)
C3G3 C3D1 C3E C3D2 -60.73(15)
C3G4 C3B2 C3G3 C3D1 -60.41(14)
C3G4 C3D2 C3E C3D1 59.09(15)
C3 C3A C3B1 C3G1 -177.49(10)
C3 C3A C3B1 C3G2 63.78(14)
C3 C3A C3B2 C3G3 171.63(10)
C3 C3A C3B2 C3G4 -68.23(13)
C3 NT CT1 CT2 -70.49(17)
C3 NT CT1 CT3 52.15(17)
C3 NT CT1 CT4 170.11(13)
O3 C3 NT CT1 -4.1(2)
